data_7035507
loop_
_publ_author_name
'Yu, Changjiang'
'Hao, Erhong'
'Li, Tingting'
'Wang, Jun'
'Sheng, Wanle'
'Wei, Yun'
'Mu, Xiaolong'
'Jiao, Lijuan'

_publ_section_title
;
 Dipyrrolylquinoxaline difluoroborates with intense red solid-state
 fluorescence.
;
_journal_issue 31
_journal_name_full 'Dalton transactions (Cambridge, England : 2003)'
_journal_page_first 13897
_journal_page_last 13905
_journal_paper_doi 10.1039/c5dt02012c
_journal_volume 44
_journal_year 2015
_chemical_formula_sum 'C20 H19 B F2 N4'
_chemical_formula_weight 364.20
_chemical_name_systematic
; 
 ? 
;
_space_group_IT_number 2
_symmetry_cell_setting triclinic
_symmetry_space_group_name_Hall '-P 1'
_symmetry_space_group_name_H-M 'P -1'
_atom_sites_solution_hydrogens geom
_atom_sites_solution_primary direct
_atom_sites_solution_secondary difmap
_audit_creation_method SHELXL-97
_audit_update_record
;
2015-05-28 deposited with the CCDC.
2015-06-22 downloaded from the CCDC.
;
_cell_angle_alpha 97.3640(10)
_cell_angle_beta 91.1370(10)
_cell_angle_gamma 108.7930(10)
_cell_formula_units_Z 2
_cell_length_a 8.6636(9)
_cell_length_b 9.9831(10)
_cell_length_c 11.0281(11)
_cell_measurement_reflns_used 4603
_cell_measurement_temperature 293(2)
_cell_measurement_theta_max 27.69
_cell_measurement_theta_min 2.49
_cell_volume 893.62(16)
_computing_cell_refinement 'Bruker SMART'
_computing_data_collection 'Bruker SMART'
_computing_data_reduction 'Bruker SAINT'
_computing_molecular_graphics 'Bruker SHELXTL'
_computing_publication_material 'Bruker SHELXTL'
_computing_structure_refinement 'SHELXL-97 (Sheldrick, 1997)'
_computing_structure_solution 'SHELXS-97 (Sheldrick, 1990)'
_diffrn_ambient_temperature 293(2)
_diffrn_measured_fraction_theta_full 0.970
_diffrn_measured_fraction_theta_max 0.970
_diffrn_measurement_device_type 'CCD area detector'
_diffrn_measurement_method 'phi and omega scans'
_diffrn_radiation_monochromator graphite
_diffrn_radiation_source 'fine-focus sealed tube'
_diffrn_radiation_type MoK\a
_diffrn_radiation_wavelength 0.71073
_diffrn_reflns_av_R_equivalents 0.0200
_diffrn_reflns_av_sigmaI/netI 0.0279
_diffrn_reflns_limit_h_max 10
_diffrn_reflns_limit_h_min -11
_diffrn_reflns_limit_k_max 13
_diffrn_reflns_limit_k_min -11
_diffrn_reflns_limit_l_max 13
_diffrn_reflns_limit_l_min -14
_diffrn_reflns_number 7793
_diffrn_reflns_theta_full 27.69
_diffrn_reflns_theta_max 27.69
_diffrn_reflns_theta_min 1.87
_exptl_absorpt_coefficient_mu 0.096
_exptl_absorpt_correction_T_max 0.9885
_exptl_absorpt_correction_T_min 0.9857
_exptl_absorpt_correction_type multi-scan
_exptl_crystal_colour red
_exptl_crystal_density_diffrn 1.354
_exptl_crystal_density_method 'not measured'
_exptl_crystal_description block
_exptl_crystal_F_000 380
_exptl_crystal_preparation Luminescent
_exptl_crystal_size_max 0.15
_exptl_crystal_size_mid 0.13
_exptl_crystal_size_min 0.12
_refine_diff_density_max 0.237
_refine_diff_density_min -0.221
_refine_diff_density_rms 0.047
_refine_ls_extinction_method none
_refine_ls_goodness_of_fit_ref 0.993
_refine_ls_hydrogen_treatment mixed
_refine_ls_matrix_type full
_refine_ls_number_parameters 248
_refine_ls_number_reflns 4062
_refine_ls_number_restraints 0
_refine_ls_restrained_S_all 0.993
_refine_ls_R_factor_all 0.0533
_refine_ls_R_factor_gt 0.0446
_refine_ls_shift/su_max 0.026
_refine_ls_shift/su_mean 0.001
_refine_ls_structure_factor_coef Fsqd
_refine_ls_weighting_details 'calc w=1/[\s^2^(Fo^2^)+(0.0679P)^2^+0.2730P] where P=(Fo^2^+2Fc^2^)/3'
_refine_ls_weighting_scheme calc
_refine_ls_wR_factor_gt 0.1204
_refine_ls_wR_factor_ref 0.1284
_reflns_number_gt 3370
_reflns_number_total 4062
_reflns_threshold_expression >2sigma(I)
_cod_data_source_file c5dt02012c2.cif
_cod_data_source_block 140619a_0m
_cod_depositor_comments
;
The following automatic conversions were performed:

'_symmetry_cell_setting' value 'Triclinic' changed to 'triclinic'
according to
/usr/data/users/saulius/crontab/automatic-downloads/rss-feeds/RSC/lib/dictionaries/cif_core.dic
dictionary named 'cif_core.dic' version 2.4.2 from 2011-04-26.

Automatic conversion script
Id: cif_fix_values 3271 2015-04-21 07:52:19Z andrius 

 Adding full bibliography for 7035507--7035510.cif.
;
_cod_original_sg_symbol_H-M P-1
_cod_database_code 7035507

loop_
_symmetry_equiv_pos_as_xyz
'x, y, z'
'-x, -y, -z'

loop_
_atom_site_label
_atom_site_type_symbol
_atom_site_fract_x
_atom_site_fract_y
_atom_site_fract_z
_atom_site_U_iso_or_equiv
_atom_site_adp_type
_atom_site_occupancy
_atom_site_symmetry_multiplicity
_atom_site_calc_flag
_atom_site_refinement_flags
B1 B 1.22302(18) 0.40722(18) 0.44655(15) 0.0340(3) Uani 1 1 d .
C1 C 1.27998(17) 0.60201(16) 0.29152(14) 0.0393(3) Uani 1 1 d .
C2 C 1.17452(18) 0.62687(16) 0.20835(14) 0.0404(3) Uani 1 1 d .
H2 H 1.2030 0.6989 0.1590 0.048 Uiso 1 1 calc R
C3 C 1.01787(17) 0.52700(15) 0.20959(13) 0.0351(3) Uani 1 1 d .
C4 C 1.03369(16) 0.43930(15) 0.29520(12) 0.0331(3) Uani 1 1 d .
C5 C 0.94291(16) 0.32335(14) 0.35556(12) 0.0308(3) Uani 1 1 d .
C6 C 0.77478(16) 0.23156(15) 0.33663(12) 0.0327(3) Uani 1 1 d .
C7 C 0.67632(16) 0.22902(15) 0.22592(13) 0.0344(3) Uani 1 1 d .
C8 C 0.69348(17) 0.18047(16) 0.10633(14) 0.0385(3) Uani 1 1 d .
C9 C 0.56020(18) 0.19178(17) 0.03658(14) 0.0423(3) Uani 1 1 d .
H9 H 0.5390 0.1654 -0.0476 0.051 Uiso 1 1 calc R
C10 C 0.46804(18) 0.24779(18) 0.11356(15) 0.0424(3) Uani 1 1 d .
C11 C 1.45740(19) 0.6784(2) 0.32337(19) 0.0554(5) Uani 1 1 d .
H11A H 1.4767 0.6995 0.4108 0.083 Uiso 1 1 calc R
H11B H 1.4905 0.7659 0.2885 0.083 Uiso 1 1 calc R
H11C H 1.5192 0.6191 0.2912 0.083 Uiso 1 1 calc R
C12 C 0.87108(19) 0.52851(18) 0.13725(15) 0.0457(4) Uani 1 1 d .
H12A H 0.8424 0.4514 0.0704 0.069 Uiso 1 1 calc R
H12B H 0.8950 0.6178 0.1057 0.069 Uiso 1 1 calc R
H12C H 0.7814 0.5174 0.1891 0.069 Uiso 1 1 calc R
C13 C 0.8265(2) 0.1269(2) 0.05938(16) 0.0559(5) Uani 1 1 d .
H13A H 0.9109 0.2036 0.0317 0.084 Uiso 1 1 calc R
H13B H 0.7828 0.0512 -0.0076 0.084 Uiso 1 1 calc R
H13C H 0.8713 0.0916 0.1238 0.084 Uiso 1 1 calc R
C14 C 0.3206(2) 0.2885(3) 0.08731(19) 0.0634(5) Uani 1 1 d .
H14A H 0.2375 0.2482 0.1410 0.095 Uiso 1 1 calc R
H14B H 0.2802 0.2528 0.0038 0.095 Uiso 1 1 calc R
H14C H 0.3494 0.3908 0.1003 0.095 Uiso 1 1 calc R
C15 C 0.80375(17) 0.13159(15) 0.51073(13) 0.0364(3) Uani 1 1 d .
C16 C 0.7332(2) 0.03647(17) 0.59339(15) 0.0458(4) Uani 1 1 d .
H16 H 0.6213 -0.0121 0.5864 0.055 Uiso 1 1 calc R
C17 C 0.8289(2) 0.01556(18) 0.68389(16) 0.0522(4) Uani 1 1 d .
H17 H 0.7818 -0.0462 0.7394 0.063 Uiso 1 1 calc R
C18 C 0.9980(2) 0.08669(18) 0.69372(16) 0.0506(4) Uani 1 1 d .
H18 H 1.0621 0.0694 0.7546 0.061 Uiso 1 1 calc R
C19 C 1.07081(19) 0.18083(17) 0.61566(14) 0.0425(3) Uani 1 1 d .
H19 H 1.1831 0.2276 0.6234 0.051 Uiso 1 1 calc R
C20 C 0.97347(17) 0.20585(15) 0.52371(13) 0.0336(3) Uani 1 1 d .
F1 F 1.27327(11) 0.48988(10) 0.55855(8) 0.0448(2) Uani 1 1 d .
F2 F 1.32438(10) 0.32781(10) 0.41728(9) 0.0456(2) Uani 1 1 d .
N1 N 1.19427(13) 0.48856(13) 0.34490(11) 0.0359(3) Uani 1 1 d .
N2 N 1.03770(13) 0.30268(12) 0.44548(10) 0.0324(3) Uani 1 1 d .
N3 N 0.70840(14) 0.14405(13) 0.41441(11) 0.0378(3) Uani 1 1 d .
N4 N 0.53802(15) 0.26790(14) 0.22944(11) 0.0400(3) Uani 1 1 d .
H4 H 0.5011 0.3000 0.2947 0.048 Uiso 1 1 calc R

loop_
_atom_site_aniso_label
_atom_site_aniso_U_11
_atom_site_aniso_U_22
_atom_site_aniso_U_33
_atom_site_aniso_U_23
_atom_site_aniso_U_13
_atom_site_aniso_U_12
B1 0.0257(7) 0.0399(8) 0.0364(8) 0.0073(6) 0.0010(6) 0.0101(6)
C1 0.0322(7) 0.0401(8) 0.0430(8) 0.0101(6) 0.0032(6) 0.0066(6)
C2 0.0369(7) 0.0406(8) 0.0420(8) 0.0146(6) 0.0029(6) 0.0071(6)
C3 0.0342(7) 0.0374(7) 0.0333(7) 0.0071(5) 0.0013(5) 0.0105(6)
C4 0.0257(6) 0.0393(7) 0.0335(7) 0.0077(5) -0.0005(5) 0.0085(5)
C5 0.0267(6) 0.0355(7) 0.0305(6) 0.0047(5) 0.0009(5) 0.0107(5)
C6 0.0272(6) 0.0353(7) 0.0348(7) 0.0044(5) 0.0015(5) 0.0096(5)
C7 0.0258(6) 0.0384(7) 0.0363(7) 0.0069(5) -0.0004(5) 0.0062(5)
C8 0.0312(7) 0.0434(8) 0.0384(7) 0.0044(6) -0.0010(6) 0.0095(6)
C9 0.0369(7) 0.0504(9) 0.0353(7) 0.0044(6) -0.0055(6) 0.0096(6)
C10 0.0325(7) 0.0501(9) 0.0435(8) 0.0082(6) -0.0043(6) 0.0118(6)
C11 0.0316(8) 0.0602(11) 0.0687(12) 0.0225(9) -0.0014(7) 0.0023(7)
C12 0.0402(8) 0.0476(9) 0.0486(9) 0.0145(7) -0.0066(7) 0.0111(7)
C13 0.0507(10) 0.0753(12) 0.0470(9) 0.0007(8) 0.0029(8) 0.0310(9)
C14 0.0507(10) 0.0863(14) 0.0618(11) 0.0081(10) -0.0106(9) 0.0360(10)
C15 0.0346(7) 0.0360(7) 0.0365(7) 0.0063(5) 0.0024(5) 0.0081(6)
C16 0.0444(8) 0.0421(8) 0.0441(8) 0.0119(7) 0.0031(7) 0.0025(6)
C17 0.0618(11) 0.0434(9) 0.0471(9) 0.0184(7) 0.0031(8) 0.0068(8)
C18 0.0577(10) 0.0491(9) 0.0468(9) 0.0166(7) -0.0069(8) 0.0168(8)
C19 0.0389(8) 0.0460(8) 0.0434(8) 0.0115(6) -0.0032(6) 0.0134(6)
C20 0.0342(7) 0.0336(7) 0.0336(7) 0.0064(5) 0.0022(5) 0.0114(5)
F1 0.0408(5) 0.0489(5) 0.0396(5) 0.0012(4) -0.0049(4) 0.0099(4)
F2 0.0357(5) 0.0539(6) 0.0540(5) 0.0116(4) 0.0080(4) 0.0221(4)
N1 0.0257(5) 0.0407(7) 0.0402(6) 0.0115(5) 0.0007(5) 0.0072(5)
N2 0.0269(5) 0.0364(6) 0.0338(6) 0.0078(5) 0.0009(4) 0.0095(4)
N3 0.0312(6) 0.0407(7) 0.0378(6) 0.0077(5) 0.0013(5) 0.0059(5)
N4 0.0309(6) 0.0531(8) 0.0371(6) 0.0051(5) 0.0008(5) 0.0157(5)

loop_
_atom_type_symbol
_atom_type_description
_atom_type_scat_dispersion_real
_atom_type_scat_dispersion_imag
_atom_type_scat_source
C C 0.0033 0.0016 'International Tables Vol C Tables 4.2.6.8 and 6.1.1.4'
H H 0.0000 0.0000 'International Tables Vol C Tables 4.2.6.8 and 6.1.1.4'
B B 0.0013 0.0007 'International Tables Vol C Tables 4.2.6.8 and 6.1.1.4'
N N 0.0061 0.0033 'International Tables Vol C Tables 4.2.6.8 and 6.1.1.4'
F F 0.0171 0.0103 'International Tables Vol C Tables 4.2.6.8 and 6.1.1.4'

loop_
_geom_angle_atom_site_label_1
_geom_angle_atom_site_label_2
_geom_angle_atom_site_label_3
_geom_angle
F1 B1 F2 110.18(12)
F1 B1 N1 114.39(13)
F2 B1 N1 114.02(12)
F1 B1 N2 111.15(11)
F2 B1 N2 109.74(12)
N1 B1 N2 96.61(10)
N1 C1 C2 107.82(12)
N1 C1 C11 122.23(14)
C2 C1 C11 129.96(14)
C1 C2 C3 109.68(13)
C1 C2 H2 125.2
C3 C2 H2 125.2
C4 C3 C2 105.00(12)
C4 C3 C12 130.78(13)
C2 C3 C12 124.12(13)
N1 C4 C3 108.63(12)
N1 C4 C5 108.37(11)
C3 C4 C5 142.83(12)
N2 C5 C4 110.53(11)
N2 C5 C6 118.29(12)
C4 C5 C6 131.18(12)
N3 C6 C5 121.17(12)
N3 C6 C7 118.31(12)
C5 C6 C7 120.44(12)
C8 C7 N4 108.12(12)
C8 C7 C6 128.84(13)
N4 C7 C6 122.87(13)
C7 C8 C9 106.28(13)
C7 C8 C13 126.76(14)
C9 C8 C13 126.96(14)
C10 C9 C8 108.67(13)
C10 C9 H9 125.7
C8 C9 H9 125.7
C9 C10 N4 107.22(13)
C9 C10 C14 130.70(15)
N4 C10 C14 122.05(15)
C1 C11 H11A 109.5
C1 C11 H11B 109.5
H11A C11 H11B 109.5
C1 C11 H11C 109.5
H11A C11 H11C 109.5
H11B C11 H11C 109.5
C3 C12 H12A 109.5
C3 C12 H12B 109.5
H12A C12 H12B 109.5
C3 C12 H12C 109.5
H12A C12 H12C 109.5
H12B C12 H12C 109.5
C8 C13 H13A 109.5
C8 C13 H13B 109.5
H13A C13 H13B 109.5
C8 C13 H13C 109.5
H13A C13 H13C 109.5
H13B C13 H13C 109.5
C10 C14 H14A 109.5
C10 C14 H14B 109.5
H14A C14 H14B 109.5
C10 C14 H14C 109.5
H14A C14 H14C 109.5
H14B C14 H14C 109.5
N3 C15 C16 119.47(13)
N3 C15 C20 121.13(13)
C16 C15 C20 119.28(14)
C17 C16 C15 119.92(15)
C17 C16 H16 120.0
C15 C16 H16 120.0
C16 C17 C18 120.31(15)
C16 C17 H17 119.8
C18 C17 H17 119.8
C19 C18 C17 121.40(15)
C19 C18 H18 119.3
C17 C18 H18 119.3
C18 C19 C20 118.96(15)
C18 C19 H19 120.5
C20 C19 H19 120.5
N2 C20 C19 121.89(13)
N2 C20 C15 118.03(12)
C19 C20 C15 120.08(13)
C1 N1 C4 108.85(12)
C1 N1 B1 137.81(12)
C4 N1 B1 113.25(11)
C5 N2 C20 121.20(11)
C5 N2 B1 111.06(11)
C20 N2 B1 127.72(11)
C6 N3 C15 119.40(12)
C10 N4 C7 109.68(13)
C10 N4 H4 125.2
C7 N4 H4 125.2

loop_
_geom_bond_atom_site_label_1
_geom_bond_atom_site_label_2
_geom_bond_distance
B1 F1 1.3718(18)
B1 F2 1.3776(18)
B1 N1 1.527(2)
B1 N2 1.6073(18)
C1 N1 1.3516(18)
C1 C2 1.382(2)
C1 C11 1.491(2)
C2 C3 1.403(2)
C2 H2 0.9300
C3 C4 1.400(2)
C3 C12 1.493(2)
C4 N1 1.3920(17)
C4 C5 1.4259(19)
C5 N2 1.3527(17)
C5 C6 1.4436(18)
C6 N3 1.3106(18)
C6 C7 1.4683(19)
C7 C8 1.374(2)
C7 N4 1.3731(18)
C8 C9 1.417(2)
C8 C13 1.494(2)
C9 C10 1.365(2)
C9 H9 0.9300
C10 N4 1.3660(19)
C10 C14 1.494(2)
C11 H11A 0.9600
C11 H11B 0.9600
C11 H11C 0.9600
C12 H12A 0.9600
C12 H12B 0.9600
C12 H12C 0.9600
C13 H13A 0.9600
C13 H13B 0.9600
C13 H13C 0.9600
C14 H14A 0.9600
C14 H14B 0.9600
C14 H14C 0.9600
C15 N3 1.3753(19)
C15 C16 1.406(2)
C15 C20 1.4121(19)
C16 C17 1.364(2)
C16 H16 0.9300
C17 C18 1.403(3)
C17 H17 0.9300
C18 C19 1.367(2)
C18 H18 0.9300
C19 C20 1.403(2)
C19 H19 0.9300
C20 N2 1.3692(18)
N4 H4 0.8600
